data_4002428
loop_
_publ_author_name
'Suchomel, M.R.'
'Fogg, A.M.'
'Claridge, J.B.'
'Niu Hongjun'
'Allix, M.'
'Rosseinsky, M.J.'

_publ_section_title
;
 Bi2 Zn Ti O3: A lead-free closed-shell polar perovskite with a calculated
 ionic polarization of 150 mueC cm-2
;
_journal_name_full 'Chemistry of Materials (1,1989-)'
_journal_page_first 4987
_journal_page_last 4989
_journal_volume 18
_journal_year 2006
_chemical_formula_sum 'Bi O3 Ti0.5 Zn0.5'
_chemical_name_systematic '(Bi2 Zn Ti O6).5'
_space_group_IT_number 99
_symmetry_space_group_name_Hall 'P 4 -2'
_symmetry_space_group_name_H-M 'P 4 m m'
_cell_angle_alpha 90
_cell_angle_beta 90
_cell_angle_gamma 90
_cell_formula_units_Z 1
_cell_length_a 3.8219
_cell_length_b 3.8219
_cell_length_c 4.62803
_cell_volume 67.601
_citation_journal_id_ASTM CMATEX
_cod_data_source_file Suchomel_CMATEX_2006_1172.cif
_cod_data_source_block Bi1O3Ti0.5Zn0.5
_cod_original_cell_volume 67.60126
_cod_original_formula_sum 'Bi1 O3 Ti0.5 Zn0.5'
_cod_database_code 4002428

loop_
_symmetry_equiv_pos_as_xyz
x,y,z
-y,x,z
-x,-y,z
y,-x,z
-x,y,z
-y,-x,z
x,-y,z
y,x,z

loop_
_atom_site_label
_atom_site_type_symbol
_atom_site_fract_x
_atom_site_fract_y
_atom_site_fract_z
_atom_site_occupancy
_atom_site_U_iso_or_equiv
Zn1 Zn+2 0.5 0.5 0.5662 0.5 0.0
Bi1 Bi+3 0 0 0 1 0.0
O1 O-2 0.5 0.5 0.184 1 0.0
O2 O-2 0.5 0 0.692 1 0.0
Ti1 Ti+4 0.5 0.5 0.5662 0.5 0.0
